data_7024504
loop_
_publ_author_name
'Sun, Chuan-Fu'
'Hu, Chun-Li'
'Kong, Fang'
'Yang, Bing-Ping'
'Mao, Jiang-Gao'

_publ_section_title
;
 Syntheses and crystal structures of four new silver(I) iodates with
 d(0)-transition metal cations.
;
_journal_issue 6
_journal_name_full 'Dalton transactions (Cambridge, England : 2003)'
_journal_page_first 1473
_journal_page_last 1479
_journal_paper_doi 10.1039/b917907k
_journal_volume 39
_journal_year 2010
_chemical_formula_moiety 'Ag2 I3 O11 V '
_chemical_formula_sum 'Ag2 I3 O11 V'
_chemical_formula_weight 823.38
_chemical_name_systematic
;
?
;
_space_group_IT_number 61
_symmetry_cell_setting orthorhombic
_symmetry_space_group_name_Hall '-P 2ac 2ab'
_symmetry_space_group_name_H-M 'P b c a'
_atom_sites_solution_hydrogens none
_atom_sites_solution_primary direct
_atom_sites_solution_secondary difmap
_audit_creation_method SHELXL-97
_cell_angle_alpha 90.00
_cell_angle_beta 90.00
_cell_angle_gamma 90.00
_cell_formula_units_Z 8
_cell_length_a 35.245(4)
_cell_length_b 7.7757(9)
_cell_length_c 7.1720(7)
_cell_measurement_reflns_used 4272
_cell_measurement_temperature 293(2)
_cell_measurement_theta_max 27.4758
_cell_measurement_theta_min 2.3114
_cell_volume 1965.5(4)
_computing_cell_refinement 'CrystalClear (Rigaku Inc., 2007)'
_computing_data_collection 'CrystalClear (Rigaku Inc., 2007)'
_computing_data_reduction 'CrystalClear (Rigaku Inc., 2007)'
_computing_structure_refinement 'SHELXL-97 (Sheldrick, 1997)'
_computing_structure_solution 'SHELXS-97 (Sheldrick, 1990)'
_diffrn_ambient_temperature 293(2)
_diffrn_detector_area_resol_mean 13.6612
_diffrn_measured_fraction_theta_full 0.984
_diffrn_measured_fraction_theta_max 0.984
_diffrn_measurement_device_type Mercury2
_diffrn_measurement_method CCD_Profile_fitting
_diffrn_radiation_monochromator graphite
_diffrn_radiation_source 'fine-focus sealed tube'
_diffrn_radiation_type MoK\a
_diffrn_radiation_wavelength 0.71073
_diffrn_reflns_av_R_equivalents 0.0538
_diffrn_reflns_av_sigmaI/netI 0.0336
_diffrn_reflns_limit_h_max 45
_diffrn_reflns_limit_h_min -42
_diffrn_reflns_limit_k_max 10
_diffrn_reflns_limit_k_min -10
_diffrn_reflns_limit_l_max 9
_diffrn_reflns_limit_l_min -9
_diffrn_reflns_number 12285
_diffrn_reflns_theta_full 27.46
_diffrn_reflns_theta_max 27.46
_diffrn_reflns_theta_min 2.86
_exptl_absorpt_coefficient_mu 14.355
_exptl_absorpt_correction_T_max 0.423
_exptl_absorpt_correction_T_min 0.262
_exptl_absorpt_correction_type multi-scan
_exptl_absorpt_process_details CrystalClear
_exptl_crystal_colour red
_exptl_crystal_density_diffrn 5.565
_exptl_crystal_density_method 'not measured'
_exptl_crystal_description acerose
_exptl_crystal_F_000 2912.0
_exptl_crystal_size_max 0.20
_exptl_crystal_size_mid 0.08
_exptl_crystal_size_min 0.06
_refine_diff_density_max 1.171
_refine_diff_density_min -1.480
_refine_diff_density_rms 0.288
_refine_ls_extinction_coef 0.00017(6)
_refine_ls_extinction_expression Fc^*^=kFc[1+0.001xFc^2^\l^3^/sin(2\q)]^-1/4^
_refine_ls_extinction_method SHELXL
_refine_ls_goodness_of_fit_ref 1.055
_refine_ls_hydrogen_treatment none
_refine_ls_matrix_type full
_refine_ls_number_parameters 155
_refine_ls_number_reflns 2248
_refine_ls_number_restraints 0
_refine_ls_restrained_S_all 1.055
_refine_ls_R_factor_all 0.0416
_refine_ls_R_factor_gt 0.0328
_refine_ls_shift/su_max 0.000
_refine_ls_shift/su_mean 0.000
_refine_ls_structure_factor_coef Fsqd
_refine_ls_weighting_details 'calc w=1/[\s^2^(Fo^2^)+(0.0418P)^2^+6.0881P] where P=(Fo^2^+2Fc^2^)/3'
_refine_ls_weighting_scheme calc
_refine_ls_wR_factor_gt 0.0728
_refine_ls_wR_factor_ref 0.0773
_reflns_number_gt 1919
_reflns_number_total 2248
_reflns_threshold_expression >2sigma(I)
_cod_data_source_file b917907k.txt
_cod_data_source_block 2
_cod_depositor_comments
;
The following automatic conversions were performed:

'_exptl_absorpt_correction_type' value 'Multi-scan' changed to
'multi-scan' according to
/home/saulius/struct/CIF-dictionaries/cif_core.dic dictionary named
'cif_core.dic' version 2.4.2 from 2011-04-26.

Automatic conversion script
Id: cif_fix_values 1891 2012-01-12 08:04:46Z andrius 
;
_cod_original_sg_symbol_Hall '-P 2ac 2ab '
_cod_original_formula_sum 'Ag2 I3 O11 V '
_cod_database_code 7024504

loop_
_symmetry_equiv_pos_as_xyz
'x, y, z'
'-x+1/2, -y, z+1/2'
'x+1/2, -y+1/2, -z'
'-x, y+1/2, -z+1/2'
'-x, -y, -z'
'x-1/2, y, -z-1/2'
'-x-1/2, y-1/2, z'
'x, -y-1/2, z-1/2'

loop_
_atom_site_label
_atom_site_type_symbol
_atom_site_fract_x
_atom_site_fract_y
_atom_site_fract_z
_atom_site_U_iso_or_equiv
_atom_site_adp_type
_atom_site_occupancy
_atom_site_symmetry_multiplicity
_atom_site_calc_flag
Ag1 Ag 0.261520(19) 0.71710(9) 0.05360(10) 0.03176(18) Uani 1 1 d
Ag2 Ag 0.08343(2) 0.72492(9) 0.55294(9) 0.03278(18) Uani 1 1 d
V1 V 0.08046(3) 0.22222(14) 0.45151(16) 0.0118(2) Uani 1 1 d
I1 I 0.148390(13) 0.46679(5) 0.31287(6) 0.01288(13) Uani 1 1 d
I2 I 0.184714(13) 0.55307(6) -0.17771(7) 0.01512(13) Uani 1 1 d
I3 I 0.007622(13) 0.51652(5) 0.74825(6) 0.01161(13) Uani 1 1 d
O1 O 0.11959(14) 0.3801(6) 0.5179(7) 0.0181(11) Uani 1 1 d
O2 O 0.12126(16) 0.6649(6) 0.2980(7) 0.0232(12) Uani 1 1 d
O3 O 0.18668(15) 0.5388(7) 0.4542(7) 0.0209(12) Uani 1 1 d
O4 O 0.18692(16) 0.5827(7) 0.0747(7) 0.0240(12) Uani 1 1 d
O5 O 0.23359(14) 0.6053(7) -0.2207(8) 0.0225(12) Uani 1 1 d
O6 O 0.18960(15) 0.3229(7) -0.1813(8) 0.0231(12) Uani 1 1 d
O7 O 0.03124(15) 0.7225(6) 0.7789(8) 0.0207(11) Uani 1 1 d
O8 O 0.03010(15) 0.4022(7) 0.9455(6) 0.0188(11) Uani 1 1 d
O9 O 0.03692(15) 0.4447(6) 0.5561(7) 0.0180(11) Uani 1 1 d
O10 O 0.10553(15) 0.0530(6) 0.4165(7) 0.0198(11) Uani 1 1 d
O11 O 0.07378(14) 0.1925(6) 0.7348(7) 0.0140(10) Uani 1 1 d

loop_
_atom_site_aniso_label
_atom_site_aniso_U_11
_atom_site_aniso_U_22
_atom_site_aniso_U_33
_atom_site_aniso_U_23
_atom_site_aniso_U_13
_atom_site_aniso_U_12
Ag1 0.0268(3) 0.0449(4) 0.0237(3) -0.0103(3) -0.0015(3) 0.0052(3)
Ag2 0.0288(4) 0.0424(4) 0.0272(4) -0.0109(3) 0.0080(3) -0.0091(3)
V1 0.0118(5) 0.0123(5) 0.0112(5) 0.0006(4) -0.0010(5) -0.0006(4)
I1 0.0138(2) 0.0115(2) 0.0134(2) -0.00053(16) 0.00004(18) -0.00133(15)
I2 0.0158(2) 0.0143(2) 0.0152(2) 0.00131(17) 0.00084(18) 0.00073(16)
I3 0.0137(3) 0.0109(2) 0.0102(2) 0.00067(15) 0.00016(18) 0.00236(15)
O1 0.019(3) 0.022(3) 0.013(2) 0.000(2) 0.000(2) -0.005(2)
O2 0.026(3) 0.016(3) 0.027(3) 0.002(2) 0.010(2) 0.007(2)
O3 0.019(3) 0.026(3) 0.018(3) -0.003(2) -0.002(2) -0.011(2)
O4 0.025(3) 0.028(3) 0.018(3) 0.001(2) 0.001(2) -0.007(2)
O5 0.010(3) 0.033(3) 0.024(3) 0.005(2) 0.003(2) -0.004(2)
O6 0.021(3) 0.020(3) 0.028(3) -0.002(2) -0.003(2) -0.004(2)
O7 0.020(3) 0.012(2) 0.031(3) 0.000(2) -0.001(2) -0.004(2)
O8 0.021(3) 0.023(3) 0.012(2) 0.003(2) 0.002(2) 0.009(2)
O9 0.022(3) 0.017(3) 0.015(2) 0.0008(19) -0.001(2) 0.004(2)
O10 0.019(3) 0.017(3) 0.023(3) 0.002(2) 0.003(2) 0.003(2)
O11 0.012(2) 0.015(2) 0.015(2) -0.0005(19) -0.0019(19) 0.0021(18)

loop_
_atom_type_symbol
_atom_type_description
_atom_type_scat_dispersion_real
_atom_type_scat_dispersion_imag
_atom_type_scat_source
Ag Ag -0.8971 1.1015 'International Tables Vol C Tables 4.2.6.8 and 6.1.1.4'
I I -0.4742 1.8119 'International Tables Vol C Tables 4.2.6.8 and 6.1.1.4'
O O 0.0106 0.0060 'International Tables Vol C Tables 4.2.6.8 and 6.1.1.4'
V V 0.3005 0.5294 'International Tables Vol C Tables 4.2.6.8 and 6.1.1.4'

loop_
_geom_angle_atom_site_label_1
_geom_angle_atom_site_label_2
_geom_angle_atom_site_label_3
_geom_angle
_geom_angle_site_symmetry_1
_geom_angle_site_symmetry_3
O5 Ag1 O5 128.0(2) 8_576 .
O5 Ag1 O6 123.42(18) 8_576 7_665
O5 Ag1 O6 81.37(17) . 7_665
O5 Ag1 O6 80.96(17) 8_576 2_565
O5 Ag1 O6 147.68(18) . 2_565
O6 Ag1 O6 94.27(18) 7_665 2_565
O5 Ag1 I2 102.83(13) 8_576 .
O5 Ag1 I2 29.60(12) . .
O6 Ag1 I2 109.57(13) 7_665 .
O6 Ag1 I2 147.06(12) 2_565 .
O5 Ag1 I2 101.84(14) 8_576 2_565
O5 Ag1 I2 118.23(14) . 2_565
O6 Ag1 I2 101.31(12) 7_665 2_565
O6 Ag1 I2 31.02(11) 2_565 2_565
I2 Ag1 I2 118.83(2) . 2_565
O5 Ag1 Ag1 126.90(14) 8_576 8_575
O5 Ag1 Ag1 39.52(13) . 8_575
O6 Ag1 Ag1 45.52(13) 7_665 8_575
O6 Ag1 Ag1 138.18(12) 2_565 8_575
I2 Ag1 Ag1 64.701(14) . 8_575
I2 Ag1 Ag1 130.09(2) 2_565 8_575
O5 Ag1 Ag1 39.94(13) 8_576 8_576
O5 Ag1 Ag1 151.08(12) . 8_576
O6 Ag1 Ag1 127.55(13) 7_665 8_576
O6 Ag1 Ag1 44.66(12) 2_565 8_576
I2 Ag1 Ag1 122.185(17) . 8_576
I2 Ag1 Ag1 61.926(19) 2_565 8_576
Ag1 Ag1 Ag1 163.76(5) 8_575 8_576
O2 Ag2 O2 109.6(2) . 8_576
O2 Ag2 O7 162.66(18) . .
O2 Ag2 O7 86.24(18) 8_576 .
O2 Ag2 O7 81.32(18) . 8_575
O2 Ag2 O7 149.58(16) 8_576 8_575
O7 Ag2 O7 88.36(16) . 8_575
O2 Ag2 O9 101.08(17) . .
O2 Ag2 O9 128.44(16) 8_576 .
O7 Ag2 O9 62.44(16) . .
O7 Ag2 O9 73.73(15) 8_575 .
O2 Ag2 I3 132.72(14) . .
O2 Ag2 I3 107.88(13) 8_576 .
O7 Ag2 I3 30.75(11) . .
O7 Ag2 I3 80.74(11) 8_575 .
O9 Ag2 I3 31.72(11) . .
O2 Ag2 Ag2 40.11(14) . 8_575
O2 Ag2 Ag2 134.36(13) 8_576 8_575
O7 Ag2 Ag2 131.15(13) . 8_575
O7 Ag2 Ag2 42.79(11) 8_575 8_575
O9 Ag2 Ag2 95.44(10) . 8_575
I3 Ag2 Ag2 117.246(17) . 8_575
O2 Ag2 Ag2 143.95(14) . 8_576
O2 Ag2 Ag2 38.97(13) 8_576 8_576
O7 Ag2 Ag2 48.97(13) . 8_576
O7 Ag2 Ag2 134.54(11) 8_575 8_576
O9 Ag2 Ag2 94.47(11) . 8_576
I3 Ag2 Ag2 69.178(17) . 8_576
Ag2 Ag2 Ag2 167.58(5) 8_575 8_576
O10 V1 O11 104.6(2) . 8_565
O10 V1 O1 99.7(3) . .
O11 V1 O1 94.4(2) 8_565 .
O10 V1 O8 95.0(3) . 8_565
O11 V1 O8 92.6(2) 8_565 8_565
O1 V1 O8 161.5(2) . 8_565
O10 V1 O11 97.2(2) . .
O11 V1 O11 158.0(2) 8_565 .
O1 V1 O11 84.8(2) . .
O8 V1 O11 82.35(19) 8_565 .
O10 V1 O9 168.3(2) . .
O11 V1 O9 85.3(2) 8_565 .
O1 V1 O9 85.5(2) . .
O8 V1 O9 78.0(2) 8_565 .
O11 V1 O9 72.73(17) . .
O10 V1 I1 91.52(19) . .
O11 V1 I1 65.86(16) 8_565 .
O1 V1 I1 32.62(15) . .
O8 V1 I1 158.45(15) 8_565 .
O11 V1 I1 117.18(14) . .
O9 V1 I1 98.31(13) . .
O3 I1 O2 99.5(3) . .
O3 I1 O1 94.4(2) . .
O2 I1 O1 93.7(2) . .
O3 I1 O4 81.7(2) . .
O2 I1 O4 86.4(2) . .
O1 I1 O4 176.0(2) . .
O3 I1 V1 125.12(17) . .
O2 I1 V1 97.34(18) . .
O1 I1 V1 32.56(15) . .
O4 I1 V1 151.39(13) . .
O5 I2 O6 97.5(3) . .
O5 I2 O4 95.8(2) . .
O6 I2 O4 97.8(3) . .
O5 I2 Ag1 40.56(18) . .
O6 I2 Ag1 107.59(17) . .
O4 I2 Ag1 55.86(17) . .
O5 I2 Ag1 60.75(19) . 2_564
O6 I2 Ag1 47.79(18) . 2_564
O4 I2 Ag1 127.71(18) . 2_564
Ag1 I2 Ag1 93.654(18) . 2_564
O9 I3 O7 95.9(2) . .
O9 I3 O8 100.9(2) . .
O7 I3 O8 97.8(2) . .
O9 I3 Ag2 52.37(16) . .
O7 I3 Ag2 43.58(17) . .
O8 I3 Ag2 101.90(16) . .
V1 O1 I1 114.8(2) . .
I1 O2 Ag2 115.4(2) . .
I1 O2 Ag2 130.3(3) . 8_575
Ag2 O2 Ag2 100.9(2) . 8_575
I2 O4 I1 130.1(3) . .
I2 O5 Ag1 130.9(3) . 8_575
I2 O5 Ag1 109.8(2) . .
Ag1 O5 Ag1 100.5(2) 8_575 .
I2 O6 Ag1 112.1(2) . 7_655
I2 O6 Ag1 101.2(2) . 2_564
Ag1 O6 Ag1 89.82(18) 7_655 2_564
I3 O7 Ag2 105.7(2) . .
I3 O7 Ag2 121.9(2) . 8_576
Ag2 O7 Ag2 88.23(16) . 8_576
I3 O8 V1 128.5(3) . 8_566
I3 O9 V1 144.5(3) . .
I3 O9 Ag2 95.9(2) . .
V1 O9 Ag2 100.75(19) . .
V1 O11 V1 147.1(3) 8_566 .

loop_
_geom_bond_atom_site_label_1
_geom_bond_atom_site_label_2
_geom_bond_distance
_geom_bond_site_symmetry_2
Ag1 O5 2.344(5) 8_576
Ag1 O5 2.365(6) .
Ag1 O6 2.546(5) 7_665
Ag1 O6 2.584(6) 2_565
Ag1 I2 3.4215(9) .
Ag1 I2 3.4231(9) 2_565
Ag1 Ag1 3.6223(4) 8_575
Ag1 Ag1 3.6223(4) 8_576
Ag2 O2 2.310(5) .
Ag2 O2 2.367(6) 8_576
Ag2 O7 2.452(5) .
Ag2 O7 2.723(5) 8_575
Ag2 O9 2.727(5) .
Ag2 I3 3.4246(8) .
Ag2 Ag2 3.6072(4) 8_575
Ag2 Ag2 3.6072(4) 8_576
V1 O10 1.604(5) .
V1 O11 1.706(5) 8_565
V1 O1 1.907(5) .
V1 O8 2.022(5) 8_565
V1 O11 2.058(5) .
V1 O9 2.431(5) .
V1 I1 3.2152(12) .
I1 O3 1.778(5) .
I1 O2 1.816(5) .
I1 O1 1.909(5) .
I1 O4 2.361(5) .
I2 O5 1.796(5) .
I2 O6 1.798(5) .
I2 O4 1.827(5) .
I2 Ag1 3.4231(9) 2_564
I3 O9 1.810(5) .
I3 O7 1.819(5) .
I3 O8 1.849(5) .
O2 Ag2 2.367(6) 8_575
O5 Ag1 2.344(5) 8_575
O6 Ag1 2.546(5) 7_655
O6 Ag1 2.584(6) 2_564
O7 Ag2 2.723(5) 8_576
O8 V1 2.022(5) 8_566
O11 V1 1.706(5) 8_566
